data_4318376
loop_
_publ_author_name
'Fritz E. K\"uhn'
'Wen-Mei Xue'
'Ahmad Al-Ajlouni'
'Ana M. Santos'
'Shuliang Zang'
'Carlos C. Rom\~ao'
'Georg Eickerling'
'Eberhardt Herdtweck'

_publ_contact_author
;
         Georg Eickerling
         Anorganisch-chemisches Institut der
         Technischen Universit\"at M\"unchen
         Lichtenbergstrasse 4
         D-85747 Garching bei M\"unchen
;
_publ_contact_author_email georg.eickerling@ch.tum.de
_publ_contact_author_fax '+49(0)89 289 13473'
_publ_contact_author_phone '+49(0)89 289 14378'
_publ_section_title
;
 Synthesis and Catalytic Application of Octahedral Lewis Base Adducts of
 Dichloro and Dialkyl Dioxotungsten(VI)
;
_journal_name_full 'Inorganic Chemistry'
_journal_page_first 4468
_journal_page_last 4477
_journal_paper_doi 10.1021/ic0200085
_journal_volume 41
_journal_year 2002
_chemical_compound_source 'see text'
_chemical_formula_moiety 'C18 H24 Cl2 N2 O2 W'
_chemical_formula_sum 'C18 H24 Cl2 N2 O2 W'
_chemical_formula_weight 555.13
_chemical_name_systematic
;
   ?
;
_space_group_IT_number 19
_symmetry_cell_setting orthorhombic
_symmetry_space_group_name_Hall 'P 2ac 2ab'
_symmetry_space_group_name_H-M 'P 21 21 21'
_atom_sites_solution_hydrogens geom
_atom_sites_solution_primary direct
_atom_sites_solution_secondary difmap
_audit_creation_date 1-June-01
_audit_creation_method 'PLATON <TABLE ACC> option'
_audit_update_record
;
   11-Jun-01  Updated by the Author E.H.
   14-Dec-01  Updated by the Author G.E.
   28-March-02  Updated by the Author G.E.
   27-May-02 Updated by the Author G.E.
              Textwriting by G.E.
   28-May-02  Updated by the Author E.H.
              Checkcif    OK
;
_cell_angle_alpha 90.00
_cell_angle_beta 90.00
_cell_angle_gamma 90.00
_cell_formula_units_Z 4
_cell_length_a 8.3198(1)
_cell_length_b 13.3224(2)
_cell_length_c 18.0415(2)
_cell_measurement_reflns_used 2089
_cell_measurement_temperature 173(1)
_cell_measurement_theta_max 25.23
_cell_measurement_theta_min 1.90
_cell_volume 1999.71(4)
_computing_cell_refinement 'Denzo and HKL (Nonius, 1998)'
_computing_data_collection 'Kappa CCD (Nonius, 1998)'
_computing_data_reduction 'Denzo and HKL (Nonius,1998)'
_computing_molecular_graphics 'PLATON (Spek, 2000)'
_computing_publication_material 'PLATON (Spek, 2000)'
_computing_structure_refinement 'SHELXL-97 (Sheldrick, 1997)'
_computing_structure_solution 'SIR92 (Altomare, 1994)'
_diffrn_ambient_temperature 173(1)
_diffrn_detector 'CCD plate'
_diffrn_detector_area_resol_mean 18
_diffrn_measured_fraction_theta_full 0.998
_diffrn_measured_fraction_theta_max 0.998
_diffrn_measurement_device 'four-circle diffractometer'
_diffrn_measurement_device_type 'Kappa CCD (Nonius)'
_diffrn_measurement_method ' phi- and omega-rotation '
_diffrn_radiation_monochromator graphite
_diffrn_radiation_source 'NONIUS FR 591 rotating anode'
_diffrn_radiation_type MoK\a
_diffrn_radiation_wavelength 0.71073
_diffrn_reflns_av_R_equivalents 0.042
_diffrn_reflns_av_sigmaI/netI 0.0165
_diffrn_reflns_limit_h_max 9
_diffrn_reflns_limit_h_min -9
_diffrn_reflns_limit_k_max 15
_diffrn_reflns_limit_k_min -15
_diffrn_reflns_limit_l_max 21
_diffrn_reflns_limit_l_min -21
_diffrn_reflns_number 31495
_diffrn_reflns_theta_full 25.23
_diffrn_reflns_theta_max 25.23
_diffrn_reflns_theta_min 1.90
_diffrn_standards_decay_% 0
_diffrn_standards_interval_count none
_diffrn_standards_interval_time none
_diffrn_standards_number none
_exptl_absorpt_coefficient_mu 6.057
_exptl_absorpt_correction_T_max 0.4635
_exptl_absorpt_correction_T_min 0.1325
_exptl_absorpt_correction_type multi-scan
_exptl_crystal_colour green
_exptl_crystal_density_diffrn 1.844
_exptl_crystal_density_meas ?
_exptl_crystal_density_method 'not measured'
_exptl_crystal_description fragment
_exptl_crystal_F_000 1080
_exptl_crystal_size_max 0.56
_exptl_crystal_size_mid 0.25
_exptl_crystal_size_min 0.15
_refine_diff_density_max 2.771
_refine_diff_density_min -1.330
_refine_diff_density_rms 0.107
_refine_ls_abs_structure_details 'Flack H D (1983), Acta Cryst. A39, 876-881'
_refine_ls_abs_structure_Flack 0.024(12)
_refine_ls_extinction_method none
_refine_ls_goodness_of_fit_ref 1.069
_refine_ls_hydrogen_treatment mixed
_refine_ls_matrix_type full
_refine_ls_number_parameters 232
_refine_ls_number_reflns 3586
_refine_ls_number_restraints 0
_refine_ls_restrained_S_all 1.069
_refine_ls_R_factor_all 0.0268
_refine_ls_R_factor_gt 0.0265
_refine_ls_shift/su_max 0.001
_refine_ls_shift/su_mean 0.000
_refine_ls_structure_factor_coef Fsqd
_refine_ls_weighting_details 'w=1/[\s^2^(Fo^2^)+(0.0000P)^2^+12.6271P] where P=(Fo^2^+2Fc^2^)/3'
_refine_ls_weighting_scheme sigma
_refine_ls_wR_factor_gt 0.0598
_refine_ls_wR_factor_ref 0.0600
_reflns_number_gt 3558
_reflns_number_total 3586
_reflns_threshold_expression >2sigma(I)
_cod_data_source_file ic0200085.cif
_cod_data_source_block MEIX_E001-173
_cod_depositor_comments
;
The following automatic conversions were performed:

'_symmetry_cell_setting' value 'Orthorhombic' changed to
'orthorhombic' according to the built-in table from CIF Core
dictionary named 'cif_core.dic' version 2.4.1 from
2010-06-29.

'_exptl_absorpt_correction_type' value 'multi scan'
changed to 'multi-scan' according to the built-in table from CIF Core
dictionary named 'cif_core.dic' version 2.4.1 from 2010-06-29.

Automatic conversion script
Id: cif_fix_values 1646 2011-03-28 12:23:43Z adriana 

The following automatic conversions were performed:

'_exptl_crystal_density_meas' value 'none' was changed to '?' - the
value is perceived as not measured.

Automatic conversion script
Id: cif_fix_values 3008 2015-01-20 13:52:24Z robertas 
;
_cod_database_code 4318376

loop_
_symmetry_equiv_pos_as_xyz
x,y,z
1/2-x,-y,1/2+z
1/2+x,1/2-y,-z
-x,1/2+y,1/2-z

loop_
_atom_site_aniso_label
_atom_site_aniso_U_11
_atom_site_aniso_U_22
_atom_site_aniso_U_33
_atom_site_aniso_U_23
_atom_site_aniso_U_13
_atom_site_aniso_U_12
W 0.0254(1) 0.0413(1) 0.0238(1) 0.0016(1) 0.0034(1) 0.0077(1)
Cl1 0.0341(8) 0.0350(7) 0.0257(7) -0.0034(7) -0.0021(5) 0.0071(7)
Cl2 0.0407(8) 0.0585(9) 0.0239(7) 0.0024(9) -0.0016(6) 0.0109(8)
O1 0.050(3) 0.059(3) 0.033(3) -0.007(2) -0.002(2) 0.022(3)
O2 0.044(3) 0.050(3) 0.031(3) 0.008(2) 0.005(2) -0.005(2)
N12 0.035(3) 0.027(3) 0.023(2) -0.0040(19) 0.001(3) 0.011(3)
N22 0.022(2) 0.035(3) 0.022(2) 0.004(2) 0.000(3) -0.002(3)
C11 0.027(4) 0.023(3) 0.025(3) -0.002(3) 0.000(3) 0.005(3)
C13 0.034(3) 0.033(3) 0.031(3) -0.007(3) 0.004(4) 0.015(3)
C14 0.036(4) 0.023(3) 0.032(4) -0.003(3) -0.002(3) 0.007(3)
C15 0.034(4) 0.021(3) 0.022(3) -0.002(2) -0.004(3) 0.000(3)
C16 0.024(3) 0.022(3) 0.024(3) -0.001(2) -0.005(3) 0.005(3)
C17 0.035(3) 0.021(3) 0.028(3) -0.001(2) -0.007(3) 0.003(3)
C18 0.041(4) 0.042(4) 0.038(4) -0.009(3) -0.011(3) -0.004(3)
C19 0.036(4) 0.029(3) 0.035(4) 0.005(3) 0.002(3) -0.004(3)
C20 0.045(4) 0.030(4) 0.055(5) 0.015(3) -0.009(4) -0.003(3)
C21 0.024(3) 0.026(3) 0.018(3) 0.001(2) -0.001(2) 0.004(2)
C23 0.028(3) 0.034(3) 0.029(3) 0.007(3) 0.000(3) -0.009(3)
C24 0.033(4) 0.024(3) 0.032(3) 0.003(3) 0.003(3) -0.003(3)
C25 0.026(4) 0.023(3) 0.026(3) 0.001(2) 0.001(2) -0.001(2)
C26 0.026(3) 0.021(3) 0.024(3) -0.001(2) 0.002(2) -0.002(2)
C27 0.033(4) 0.023(3) 0.042(4) -0.008(3) 0.009(3) -0.004(3)
C28 0.046(4) 0.055(5) 0.054(5) -0.001(4) -0.005(3) 0.019(4)
C29 0.048(6) 0.031(4) 0.148(10) -0.019(5) 0.049(6) -0.003(4)
C30 0.059(5) 0.033(4) 0.043(4) -0.010(3) -0.001(4) 0.013(4)

loop_
_atom_site_label
_atom_site_type_symbol
_atom_site_thermal_displace_type
_atom_site_fract_x
_atom_site_fract_y
_atom_site_fract_z
_atom_site_occupancy
_atom_site_U_iso_or_equiv
_atom_site_calc_flag
_atom_site_refinement_flags
W W Uani 0.60399(3) 0.82820(2) 0.30200(1) 1.000 0.0302(1) . .
Cl1 Cl Uani 0.65062(17) 0.82605(14) 0.43013(8) 1.000 0.0316(4) . .
Cl2 Cl Uani 0.46860(19) 0.83250(16) 0.18746(8) 1.000 0.0410(5) . .
O1 O Uani 0.7205(7) 0.7256(4) 0.2804(3) 1.000 0.0473(17) . .
O2 O Uani 0.7287(6) 0.9311(4) 0.2855(3) 1.000 0.0417(17) . .
N12 N Uani 0.3901(9) 0.7317(4) 0.3358(3) 1.000 0.0283(16) . .
N22 N Uani 0.3933(8) 0.9259(4) 0.3381(3) 1.000 0.0263(14) . .
C11 C Uani 0.2475(8) 0.7741(5) 0.3565(4) 1.000 0.0250(19) . .
C13 C Uani 0.3980(10) 0.6314(5) 0.3346(3) 1.000 0.0327(17) . .
C14 C Uani 0.2728(9) 0.5713(5) 0.3531(4) 1.000 0.030(2) . .
C15 C Uani 0.1241(9) 0.6114(4) 0.3731(3) 1.000 0.0257(19) . .
C16 C Uani 0.1164(9) 0.7162(4) 0.3749(3) 1.000 0.0233(17) . .
C17 C Uani -0.0178(8) 0.5429(4) 0.3884(3) 1.000 0.0280(17) . .
C18 C Uani -0.0760(8) 0.5019(5) 0.3133(4) 1.000 0.040(2) . .
C19 C Uani -0.1550(8) 0.5964(5) 0.4276(4) 1.000 0.033(2) . .
C20 C Uani 0.0327(9) 0.4546(5) 0.4380(4) 1.000 0.043(3) . .
C21 C Uani 0.2543(7) 0.8848(4) 0.3604(3) 1.000 0.0227(17) . .
C23 C Uani 0.4100(9) 1.0259(5) 0.3406(3) 1.000 0.0303(17) . .
C24 C Uani 0.2904(8) 1.0886(5) 0.3652(4) 1.000 0.0297(19) . .
C25 C Uani 0.1445(7) 1.0476(4) 0.3887(3) 1.000 0.0250(19) . .
C26 C Uani 0.1289(8) 0.9440(4) 0.3850(3) 1.000 0.0237(17) . .
C27 C Uani 0.0151(8) 1.1184(5) 0.4167(4) 1.000 0.033(2) . .
C28 C Uani -0.0411(9) 1.1852(7) 0.3524(4) 1.000 0.052(3) . .
C29 C Uani -0.1290(11) 1.0624(6) 0.4458(7) 1.000 0.076(4) . .
C30 C Uani 0.0829(10) 1.1850(5) 0.4775(4) 1.000 0.045(3) . .
H13 H Uiso 0.49620 0.60080 0.32010 1.000 0.0390 calc R
H14 H Uiso 0.28650 0.50050 0.35240 1.000 0.0370 calc R
H16 H Uiso 0.01900 0.74810 0.38920 1.000 0.0280 calc R
H18A H Uiso -0.16940 0.45840 0.32100 1.000 0.0480 calc R
H18B H Uiso 0.01060 0.46330 0.29000 1.000 0.0480 calc R
H18C H Uiso -0.10600 0.55800 0.28100 1.000 0.0480 calc R
H19A H Uiso -0.24150 0.54850 0.43780 1.000 0.0400 calc R
H19B H Uiso -0.19580 0.65040 0.39590 1.000 0.0400 calc R
H19C H Uiso -0.11600 0.62490 0.47440 1.000 0.0400 calc R
H20A H Uiso -0.06200 0.41410 0.45030 1.000 0.0520 calc R
H20B H Uiso 0.08120 0.48040 0.48370 1.000 0.0520 calc R
H20C H Uiso 0.11110 0.41290 0.41160 1.000 0.0520 calc R
H23 H Uiso 0.50870 1.05460 0.32460 1.000 0.0360 calc R
H24 H Uiso 0.30670 1.15910 0.36620 1.000 0.0350 calc R
H26 H Uiso 0.03070 0.91350 0.39960 1.000 0.0280 calc R
H28A H Uiso 0.05170 1.21960 0.33070 1.000 0.0620 calc R
H28B H Uiso -0.11790 1.23500 0.37100 1.000 0.0620 calc R
H28C H Uiso -0.09300 1.14360 0.31460 1.000 0.0620 calc R
H29A H Uiso -0.21450 1.11030 0.45790 1.000 0.0910 calc R
H29B H Uiso -0.09870 1.02500 0.49040 1.000 0.0910 calc R
H29C H Uiso -0.16760 1.01550 0.40790 1.000 0.0910 calc R
H30A H Uiso 0.17010 1.22620 0.45730 1.000 0.0540 calc R
H30B H Uiso 0.12460 1.14300 0.51780 1.000 0.0540 calc R
H30C H Uiso -0.00230 1.22870 0.49670 1.000 0.0540 calc R

loop_
_atom_type_symbol
_atom_type_description
_atom_type_scat_dispersion_real
_atom_type_scat_dispersion_imag
_atom_type_scat_source
W W -0.8490 6.8722 'International Tables Vol C Tables 4.2.6.8 and 6.1.1.4'
O O 0.0106 0.0060 'International Tables Vol C Tables 4.2.6.8 and 6.1.1.4'
N N 0.0061 0.0033 'International Tables Vol C Tables 4.2.6.8 and 6.1.1.4'
Cl Cl 0.1484 0.1585 'International Tables Vol C Tables 4.2.6.8 and 6.1.1.4'
H H 0.0000 0.0000 'International Tables Vol C Tables 4.2.6.8 and 6.1.1.4'
C C 0.0033 0.0016 'International Tables Vol C Tables 4.2.6.8 and 6.1.1.4'

loop_
_geom_angle_atom_site_label_1
_geom_angle_atom_site_label_2
_geom_angle_atom_site_label_3
_geom_angle
_geom_angle_site_symmetry_1
_geom_angle_site_symmetry_2
_geom_angle_site_symmetry_3
_geom_angle_publ_flag
Cl1 W Cl2 160.92(5) . . . yes
Cl1 W O1 96.92(19) . . . yes
Cl1 W O2 94.55(18) . . . yes
Cl1 W N12 81.86(15) . . . yes
Cl1 W N22 81.51(14) . . . yes
Cl2 W O1 95.17(19) . . . yes
Cl2 W O2 96.64(18) . . . yes
Cl2 W N12 82.82(15) . . . yes
Cl2 W N22 82.47(15) . . . yes
O1 W O2 104.5(3) . . . yes
O1 W N12 93.0(2) . . . yes
O1 W N22 162.2(2) . . . yes
O2 W N12 162.4(2) . . . yes
O2 W N22 93.3(2) . . . yes
N12 W N22 69.2(2) . . . yes
W N12 C11 121.2(4) . . . yes
W N12 C13 121.4(5) . . . yes
C11 N12 C13 117.4(7) . . . yes
W N22 C21 121.1(4) . . . yes
W N22 C23 119.9(5) . . . yes
C21 N22 C23 119.0(6) . . . yes
N12 C11 C16 121.5(6) . . . yes
N12 C11 C21 113.1(6) . . . yes
C16 C11 C21 125.3(6) . . . no
N12 C13 C14 123.2(7) . . . yes
C13 C14 C15 121.3(6) . . . no
C14 C15 C16 115.4(6) . . . no
C14 C15 C17 120.4(5) . . . no
C16 C15 C17 124.1(6) . . . no
C11 C16 C15 121.2(6) . . . no
C15 C17 C18 107.3(5) . . . no
C15 C17 C19 112.8(5) . . . no
C15 C17 C20 110.7(5) . . . no
C18 C17 C19 109.9(5) . . . no
C18 C17 C20 109.1(5) . . . no
C19 C17 C20 107.1(5) . . . no
N22 C21 C11 115.2(5) . . . yes
N22 C21 C26 121.0(5) . . . yes
C11 C21 C26 123.8(5) . . . no
N22 C23 C24 122.7(7) . . . yes
C23 C24 C25 119.3(6) . . . no
C24 C25 C26 117.1(6) . . . no
C24 C25 C27 118.3(5) . . . no
C26 C25 C27 124.6(5) . . . no
C21 C26 C25 120.8(6) . . . no
C25 C27 C28 109.0(6) . . . no
C25 C27 C29 111.9(6) . . . no
C25 C27 C30 109.9(6) . . . no
C28 C27 C29 107.9(6) . . . no
C28 C27 C30 108.7(6) . . . no
C29 C27 C30 109.5(7) . . . no
N12 C13 H13 118.38 . . . no
C14 C13 H13 118.38 . . . no
C13 C14 H14 119.40 . . . no
C15 C14 H14 119.34 . . . no
C11 C16 H16 119.36 . . . no
C15 C16 H16 119.46 . . . no
C17 C18 H18A 109.56 . . . no
C17 C18 H18B 109.43 . . . no
C17 C18 H18C 109.45 . . . no
H18A C18 H18B 109.50 . . . no
H18A C18 H18C 109.49 . . . no
H18B C18 H18C 109.41 . . . no
C17 C19 H19A 109.49 . . . no
C17 C19 H19B 109.44 . . . no
C17 C19 H19C 109.48 . . . no
H19A C19 H19B 109.49 . . . no
H19A C19 H19C 109.48 . . . no
H19B C19 H19C 109.44 . . . no
C17 C20 H20A 109.48 . . . no
C17 C20 H20B 109.51 . . . no
C17 C20 H20C 109.44 . . . no
H20A C20 H20B 109.48 . . . no
H20A C20 H20C 109.44 . . . no
H20B C20 H20C 109.48 . . . no
N22 C23 H23 118.63 . . . no
C24 C23 H23 118.65 . . . no
C23 C24 H24 120.31 . . . no
C25 C24 H24 120.35 . . . no
C21 C26 H26 119.65 . . . no
C25 C26 H26 119.51 . . . no
C27 C28 H28A 109.46 . . . no
C27 C28 H28B 109.40 . . . no
C27 C28 H28C 109.42 . . . no
H28A C28 H28B 109.51 . . . no
H28A C28 H28C 109.52 . . . no
H28B C28 H28C 109.51 . . . no
C27 C29 H29A 109.43 . . . no
C27 C29 H29B 109.48 . . . no
C27 C29 H29C 109.47 . . . no
H29A C29 H29B 109.57 . . . no
H29A C29 H29C 109.42 . . . no
H29B C29 H29C 109.46 . . . no
C27 C30 H30A 109.48 . . . no
C27 C30 H30B 109.47 . . . no
C27 C30 H30C 109.47 . . . no
H30A C30 H30B 109.47 . . . no
H30A C30 H30C 109.51 . . . no
H30B C30 H30C 109.42 . . . no

loop_
_geom_bond_atom_site_label_1
_geom_bond_atom_site_label_2
_geom_bond_distance
_geom_bond_site_symmetry_1
_geom_bond_site_symmetry_2
_geom_bond_publ_flag
W Cl1 2.3442(15) . . yes
W Cl2 2.3542(15) . . yes
W O1 1.720(6) . . yes
W O2 1.745(5) . . yes
W N12 2.278(7) . . yes
W N22 2.278(6) . . yes
N12 C11 1.366(10) . . yes
N12 C13 1.338(9) . . yes
N22 C21 1.341(9) . . yes
N22 C23 1.340(9) . . yes
C11 C16 1.377(10) . . no
C11 C21 1.478(9) . . no
C13 C14 1.356(10) . . no
C14 C15 1.395(10) . . no
C15 C16 1.398(8) . . no
C15 C17 1.517(9) . . no
C17 C18 1.539(9) . . no
C17 C19 1.520(9) . . no
C17 C20 1.537(9) . . no
C21 C26 1.381(8) . . no
C23 C24 1.373(10) . . no
C24 C25 1.397(9) . . no
C25 C26 1.388(8) . . no
C25 C27 1.518(9) . . no
C27 C28 1.535(11) . . no
C27 C29 1.507(12) . . no
C27 C30 1.519(10) . . no
C13 H13 0.9498 . . no
C14 H14 0.9502 . . no
C16 H16 0.9507 . . no
C18 H18A 0.9793 . . no
C18 H18B 0.9799 . . no
C18 H18C 0.9800 . . no
C19 H19A 0.9793 . . no
C19 H19B 0.9797 . . no
C19 H19C 0.9810 . . no
C20 H20A 0.9804 . . no
C20 H20B 0.9802 . . no
C20 H20C 0.9803 . . no
C23 H23 0.9507 . . no
C24 H24 0.9491 . . no
C26 H26 0.9497 . . no
C28 H28A 0.9795 . . no
C28 H28B 0.9803 . . no
C28 H28C 0.9791 . . no
C29 H29A 0.9802 . . no
C29 H29B 0.9794 . . no
C29 H29C 0.9803 . . no
C30 H30A 0.9800 . . no
C30 H30B 0.9809 . . no
C30 H30C 0.9805 . . no
